data_4071853
loop_
_publ_author_name
'Kertsnus-Banchik, Evgenia'
'Kalikhman, Inna'
'Gostevskii, Boris'
'Deutsch, Zvicka'
'Botoshansky, Mark'
'Kost, Daniel'

_publ_section_title
;
 Hydride Migration from Silicon to an Adjacent Unsaturated Imino Carbon:
 Intramolecular Hydrosilylation
;
_journal_issue 20
_journal_name_full Organometallics
_journal_page_first 5285
_journal_paper_doi 10.1021/om800427x
_journal_volume 27
_journal_year 2008
_chemical_formula_sum 'C25 H30 N4 O2 Si'
_chemical_formula_weight 446.62
_chemical_name_common 13
_chemical_name_systematic
; 
 ? 
;
_space_group_IT_number 14
_symmetry_space_group_name_Hall '-P 2yn'
_symmetry_space_group_name_H-M 'P 1 21/n 1'
_atom_sites_solution_hydrogens geom
_atom_sites_solution_primary direct
_atom_sites_solution_secondary difmap
_audit_creation_method SHELXL-97
_cell_angle_alpha 90.00
_cell_angle_beta 99.007(3)
_cell_angle_gamma 90.00
_cell_formula_units_Z 4
_cell_length_a 14.293(2)
_cell_length_b 10.3528(16)
_cell_length_c 15.528(3)
_cell_measurement_temperature 273(2)
_cell_volume 2269.4(6)
_computing_structure_refinement 'SHELXL-97 (Sheldrick, 1997)'
_computing_structure_solution 'SHELXS-97 (Sheldrick, 1990)'
_diffrn_ambient_temperature 273(2)
_diffrn_measured_fraction_theta_full 0.929
_diffrn_measured_fraction_theta_max 0.929
_diffrn_radiation_monochromator graphite
_diffrn_radiation_source 'fine-focus sealed tube'
_diffrn_radiation_type MoK\a
_diffrn_radiation_wavelength 0.71073
_diffrn_reflns_av_R_equivalents 0.0483
_diffrn_reflns_av_sigmaI/netI 0.0636
_diffrn_reflns_limit_h_max 17
_diffrn_reflns_limit_h_min -18
_diffrn_reflns_limit_k_max 13
_diffrn_reflns_limit_k_min -7
_diffrn_reflns_limit_l_max 19
_diffrn_reflns_limit_l_min -19
_diffrn_reflns_number 13700
_diffrn_reflns_theta_full 28.36
_diffrn_reflns_theta_max 28.36
_diffrn_reflns_theta_min 1.80
_exptl_absorpt_coefficient_mu 0.134
_exptl_crystal_density_diffrn 1.307
_exptl_crystal_density_method 'not measured'
_exptl_crystal_F_000 952
_refine_diff_density_max 0.380
_refine_diff_density_min -0.343
_refine_diff_density_rms 0.057
_refine_ls_extinction_method none
_refine_ls_goodness_of_fit_ref 1.040
_refine_ls_hydrogen_treatment mixed
_refine_ls_matrix_type full
_refine_ls_number_parameters 418
_refine_ls_number_reflns 5261
_refine_ls_number_restraints 0
_refine_ls_restrained_S_all 1.040
_refine_ls_R_factor_all 0.0923
_refine_ls_R_factor_gt 0.0521
_refine_ls_shift/su_max 0.001
_refine_ls_shift/su_mean 0.000
_refine_ls_structure_factor_coef Fsqd
_refine_ls_weighting_details 'calc w=1/[\s^2^(Fo^2^)+(0.0727P)^2^+0.2220P] where P=(Fo^2^+2Fc^2^)/3'
_refine_ls_weighting_scheme calc
_refine_ls_wR_factor_gt 0.1243
_refine_ls_wR_factor_ref 0.1433
_reflns_number_gt 3422
_reflns_number_total 5261
_reflns_threshold_expression >2sigma(I)
_cod_data_source_file om800427x_si_001.cif
_cod_data_source_block 13
_cod_original_cell_volume 2269.5(6)
_cod_database_code 4071853

loop_
_symmetry_equiv_pos_as_xyz
'x, y, z'
'-x+1/2, y+1/2, -z+1/2'
'-x, -y, -z'
'x-1/2, -y-1/2, z-1/2'

loop_
_atom_site_label
_atom_site_type_symbol
_atom_site_fract_x
_atom_site_fract_y
_atom_site_fract_z
_atom_site_U_iso_or_equiv
_atom_site_adp_type
_atom_site_occupancy
_atom_site_symmetry_multiplicity
_atom_site_calc_flag
_atom_site_refinement_flags
C1 C 0.59125(15) 0.96201(19) 0.15239(13) 0.0252(5) Uani 1 1 d .
C2 C 0.69469(15) 0.9391(2) 0.16574(13) 0.0275(5) Uani 1 1 d .
C3 C 0.73040(17) 0.8274(2) 0.13277(15) 0.0341(5) Uani 1 1 d .
C4 C 0.82704(18) 0.8048(3) 0.14602(17) 0.0413(6) Uani 1 1 d .
C5 C 0.88826(19) 0.8932(3) 0.19152(17) 0.0437(6) Uani 1 1 d .
C6 C 0.85321(19) 1.0035(3) 0.22398(17) 0.0428(6) Uani 1 1 d .
C7 C 0.75585(17) 1.0267(2) 0.21163(14) 0.0346(5) Uani 1 1 d .
C8 C 0.39669(15) 1.0679(2) 0.35678(13) 0.0272(5) Uani 1 1 d .
C9 C 0.40441(15) 1.1027(2) 0.44909(13) 0.0275(5) Uani 1 1 d .
C10 C 0.45944(18) 1.2047(2) 0.48455(15) 0.0369(6) Uani 1 1 d .
C11 C 0.4613(2) 1.2396(3) 0.57155(15) 0.0444(6) Uani 1 1 d .
C12 C 0.40733(19) 1.1722(2) 0.62269(15) 0.0412(6) Uani 1 1 d .
C13 C 0.35290(19) 1.0703(2) 0.58793(15) 0.0391(6) Uani 1 1 d .
C14 C 0.35081(18) 1.0347(2) 0.50197(14) 0.0335(5) Uani 1 1 d .
C15 C 0.28206(16) 0.8526(2) 0.09663(14) 0.0300(5) Uani 1 1 d .
C16 C 0.27227(16) 0.8824(2) 0.19121(14) 0.0339(5) Uani 1 1 d .
C17 C 0.17395(19) 0.9428(3) 0.18182(18) 0.0467(7) Uani 1 1 d .
C18 C 0.1625(2) 1.0219(3) 0.0985(2) 0.0514(7) Uani 1 1 d .
C19 C 0.23138(19) 0.9633(3) 0.04193(17) 0.0391(6) Uani 1 1 d .
C20 C 0.38241(15) 0.8213(2) 0.08081(13) 0.0270(5) Uani 1 1 d .
C21 C 0.38140(19) 0.7638(2) -0.01181(14) 0.0316(5) Uani 1 1 d .
C22 C 0.4105(3) 0.6226(3) 0.00108(19) 0.0487(7) Uani 1 1 d .
C23 C 0.4031(3) 0.5901(3) 0.0960(2) 0.0423(8) Uani 0.75 1 d P
C24 C 0.42823(19) 0.7145(2) 0.14288(16) 0.0348(5) Uani 1 1 d .
C25 C 0.41178(19) 1.2120(2) 0.13825(16) 0.0338(5) Uani 1 1 d .
C23A C 0.4705(8) 0.6173(9) 0.0847(7) 0.041(2) Uani 0.25 1 d P
H1 H 0.6896(15) 0.767(2) 0.1046(13) 0.023(6) Uiso 1 1 d .
H2 H 0.8526(18) 0.728(3) 0.1255(16) 0.051(7) Uiso 1 1 d .
H3 H 0.951(2) 0.875(3) 0.2017(17) 0.060(9) Uiso 1 1 d .
H4 H 0.894(2) 1.066(2) 0.2512(17) 0.047(7) Uiso 1 1 d .
H5 H 0.7308(15) 1.104(2) 0.2311(14) 0.028(6) Uiso 1 1 d .
H6 H 0.4951(16) 1.253(2) 0.4466(15) 0.041(7) Uiso 1 1 d .
H7 H 0.5003(19) 1.310(3) 0.5950(16) 0.049(7) Uiso 1 1 d .
H8 H 0.4079(18) 1.195(2) 0.6854(16) 0.049(7) Uiso 1 1 d .
H9 H 0.3175(18) 1.022(3) 0.6240(17) 0.055(8) Uiso 1 1 d .
H10 H 0.3132(17) 0.960(2) 0.4800(14) 0.031(6) Uiso 1 1 d .
H11 H 0.2417(15) 0.774(2) 0.0804(13) 0.028(6) Uiso 1 1 d .
H12 H 0.2737(15) 0.799(2) 0.2266(13) 0.030(6) Uiso 1 1 d .
H13 H 0.126(2) 0.870(3) 0.1751(17) 0.060(8) Uiso 1 1 d .
H14 H 0.166(2) 0.994(3) 0.2302(19) 0.065(9) Uiso 1 1 d .
H15 H 0.096(2) 1.012(3) 0.066(2) 0.078(10) Uiso 1 1 d .
H16 H 0.183(2) 1.112(3) 0.1100(18) 0.072(10) Uiso 1 1 d .
H17 H 0.1968(18) 0.931(2) -0.0125(16) 0.039(7) Uiso 1 1 d .
H18 H 0.273(2) 1.029(3) 0.0309(18) 0.060(9) Uiso 1 1 d .
H19 H 0.4247(17) 0.815(2) -0.0435(15) 0.045(7) Uiso 1 1 d .
H20 H 0.3173(18) 0.770(2) -0.0459(15) 0.039(7) Uiso 1 1 d .
H21 H 0.380(3) 0.567(4) -0.045(3) 0.103(13) Uiso 1 1 d .
H22 H 0.481(3) 0.620(3) -0.002(2) 0.104(12) Uiso 1 1 d .
H23 H 0.339(3) 0.561(4) 0.098(2) 0.068(12) Uiso 0.75 1 d P
H24 H 0.452(2) 0.522(3) 0.1208(17) 0.020(7) Uiso 0.75 1 d P
H25 H 0.408(2) 0.719(3) 0.195(2) 0.076(10) Uiso 1 1 d .
H26 H 0.496(3) 0.732(3) 0.157(2) 0.089(11) Uiso 1 1 d .
H27 H 0.355(2) 1.256(3) 0.1521(17) 0.063(8) Uiso 1 1 d .
H28 H 0.4090(18) 1.205(2) 0.0792(17) 0.049(7) Uiso 1 1 d .
H29 H 0.462(2) 1.273(3) 0.1526(16) 0.047(7) Uiso 1 1 d .
H30 H 0.4149(17) 0.994(2) 0.0454(16) 0.034(6) Uiso 1 1 d .
N1 N 0.53792(12) 0.91791(17) 0.08441(11) 0.0278(4) Uani 1 1 d .
N2 N 0.43891(13) 0.94554(17) 0.09294(12) 0.0261(4) Uani 1 1 d .
N3 N 0.33687(14) 0.98378(19) 0.32197(11) 0.0331(5) Uani 1 1 d .
N4 N 0.34699(13) 0.96814(17) 0.23359(11) 0.0305(4) Uani 1 1 d .
O1 O 0.55723(10) 1.02799(14) 0.21409(9) 0.0295(4) Uani 1 1 d .
O2 O 0.45397(10) 1.12527(14) 0.30699(9) 0.0291(4) Uani 1 1 d .
Si1 Si 0.43722(4) 1.06103(5) 0.20194(4) 0.02537(17) Uani 1 1 d .

loop_
_atom_site_aniso_label
_atom_site_aniso_U_11
_atom_site_aniso_U_22
_atom_site_aniso_U_33
_atom_site_aniso_U_23
_atom_site_aniso_U_13
_atom_site_aniso_U_12
C1 0.0292(12) 0.0233(11) 0.0249(10) 0.0029(8) 0.0102(9) 0.0015(8)
C2 0.0269(12) 0.0329(12) 0.0241(10) 0.0066(9) 0.0083(9) 0.0033(9)
C3 0.0330(14) 0.0327(13) 0.0383(12) 0.0028(10) 0.0117(11) -0.0003(11)
C4 0.0378(15) 0.0386(15) 0.0511(15) 0.0107(12) 0.0180(12) 0.0105(12)
C5 0.0274(15) 0.0589(18) 0.0456(15) 0.0145(12) 0.0080(12) 0.0070(13)
C6 0.0321(15) 0.0555(17) 0.0393(13) 0.0008(12) 0.0013(11) -0.0055(13)
C7 0.0314(14) 0.0425(14) 0.0303(12) -0.0024(10) 0.0060(10) 0.0011(11)
C8 0.0280(12) 0.0292(12) 0.0263(10) 0.0018(9) 0.0105(9) 0.0042(9)
C9 0.0262(12) 0.0313(12) 0.0259(10) 0.0011(8) 0.0066(9) 0.0057(9)
C10 0.0388(14) 0.0435(14) 0.0306(12) 0.0008(10) 0.0127(11) -0.0027(11)
C11 0.0537(18) 0.0466(16) 0.0332(13) -0.0047(11) 0.0078(12) -0.0139(13)
C12 0.0571(18) 0.0416(15) 0.0258(12) -0.0014(10) 0.0090(11) -0.0001(12)
C13 0.0502(16) 0.0397(14) 0.0302(12) 0.0049(10) 0.0148(11) 0.0004(12)
C14 0.0409(15) 0.0327(13) 0.0279(11) 0.0011(9) 0.0088(10) -0.0018(11)
C15 0.0288(13) 0.0314(12) 0.0312(11) -0.0021(9) 0.0087(9) -0.0049(10)
C16 0.0327(14) 0.0395(14) 0.0312(11) -0.0029(10) 0.0103(10) -0.0069(10)
C17 0.0319(15) 0.0647(19) 0.0463(15) -0.0184(13) 0.0151(12) -0.0063(13)
C18 0.0445(19) 0.0496(18) 0.0624(18) -0.0033(14) 0.0154(15) 0.0110(14)
C19 0.0331(15) 0.0437(16) 0.0409(14) 0.0022(11) 0.0066(12) 0.0049(11)
C20 0.0281(12) 0.0247(11) 0.0286(10) 0.0037(8) 0.0060(9) -0.0011(9)
C21 0.0342(14) 0.0315(13) 0.0300(11) -0.0032(9) 0.0075(11) -0.0001(10)
C22 0.069(2) 0.0317(14) 0.0497(16) -0.0009(12) 0.0243(15) 0.0072(13)
C23 0.048(2) 0.0309(19) 0.050(2) 0.0070(15) 0.0156(19) 0.0029(17)
C24 0.0366(15) 0.0313(13) 0.0369(13) 0.0057(10) 0.0067(11) 0.0005(10)
C25 0.0433(16) 0.0297(13) 0.0311(12) 0.0011(9) 0.0145(11) 0.0034(11)
C23A 0.049(7) 0.028(5) 0.046(6) -0.002(4) 0.008(5) 0.004(5)
N1 0.0220(10) 0.0312(10) 0.0319(9) -0.0012(7) 0.0089(8) 0.0024(8)
N2 0.0241(10) 0.0269(10) 0.0284(9) 0.0026(8) 0.0079(8) 0.0028(7)
N3 0.0340(12) 0.0429(12) 0.0249(9) -0.0015(8) 0.0118(8) -0.0036(9)
N4 0.0316(11) 0.0382(11) 0.0240(9) -0.0034(7) 0.0116(8) -0.0046(8)
O1 0.0284(9) 0.0377(9) 0.0237(7) -0.0042(6) 0.0080(6) 0.0033(6)
O2 0.0333(9) 0.0302(8) 0.0260(7) -0.0016(6) 0.0121(6) -0.0036(6)
Si1 0.0281(4) 0.0260(3) 0.0236(3) 0.0000(2) 0.0088(2) 0.0014(2)

loop_
_atom_type_symbol
_atom_type_description
_atom_type_scat_dispersion_real
_atom_type_scat_dispersion_imag
_atom_type_scat_source
C C 0.0033 0.0016 'International Tables Vol C Tables 4.2.6.8 and 6.1.1.4'
H H 0.0000 0.0000 'International Tables Vol C Tables 4.2.6.8 and 6.1.1.4'
N N 0.0061 0.0033 'International Tables Vol C Tables 4.2.6.8 and 6.1.1.4'
O O 0.0106 0.0060 'International Tables Vol C Tables 4.2.6.8 and 6.1.1.4'
Si Si 0.0817 0.0704 'International Tables Vol C Tables 4.2.6.8 and 6.1.1.4'

loop_
_geom_angle_atom_site_label_1
_geom_angle_atom_site_label_2
_geom_angle_atom_site_label_3
_geom_angle
N1 C1 O1 122.53(19)
N1 C1 C2 120.62(17)
O1 C1 C2 116.84(18)
C7 C2 C3 119.8(2)
C7 C2 C1 120.42(19)
C3 C2 C1 119.8(2)
C4 C3 C2 120.0(2)
C5 C4 C3 120.1(2)
C6 C5 C4 120.0(2)
C5 C6 C7 120.3(3)
C2 C7 C6 119.8(2)
N3 C8 O2 118.88(18)
N3 C8 C9 121.57(17)
O2 C8 C9 119.55(19)
C10 C9 C14 118.81(19)
C10 C9 C8 121.99(18)
C14 C9 C8 119.1(2)
C9 C10 C11 120.6(2)
C12 C11 C10 119.9(2)
C13 C12 C11 119.8(2)
C12 C13 C14 120.7(2)
C13 C14 C9 120.2(2)
C20 C15 C16 115.27(19)
C20 C15 C19 116.22(18)
C16 C15 C19 105.89(19)
N4 C16 C17 113.0(2)
N4 C16 C15 112.61(17)
C17 C16 C15 102.3(2)
C18 C17 C16 106.1(2)
C17 C18 C19 106.3(2)
C15 C19 C18 105.4(2)
N2 C20 C15 107.22(17)
N2 C20 C24 111.39(19)
C15 C20 C24 111.63(17)
N2 C20 C21 111.57(16)
C15 C20 C21 110.91(18)
C24 C20 C21 104.19(17)
C22 C21 C20 106.42(19)
C23A C22 C21 105.5(4)
C23A C22 C23 41.0(4)
C21 C22 C23 106.2(2)
C24 C23 C22 103.4(3)
C23 C24 C23A 40.3(4)
C23 C24 C20 105.5(2)
C23A C24 C20 105.6(4)
C22 C23A C24 105.8(7)
C1 N1 N2 108.20(15)
N1 N2 C20 109.01(15)
N1 N2 Si1 108.66(12)
C20 N2 Si1 121.09(12)
C8 N3 N4 108.99(16)
N3 N4 C16 109.15(15)
N3 N4 Si1 113.86(14)
C16 N4 Si1 136.82(14)
C1 O1 Si1 119.42(14)
C8 O2 Si1 111.21(13)
O1 Si1 N4 128.75(9)
O1 Si1 O2 89.13(7)
N4 Si1 O2 86.90(7)
O1 Si1 C25 109.44(10)
N4 Si1 C25 121.61(11)
O2 Si1 C25 99.45(9)
O1 Si1 N2 80.62(7)
N4 Si1 N2 90.90(8)
O2 Si1 N2 164.92(8)
C25 Si1 N2 94.41(9)

loop_
_geom_bond_atom_site_label_1
_geom_bond_atom_site_label_2
_geom_bond_distance
C1 N1 1.285(3)
C1 O1 1.329(2)
C1 C2 1.480(3)
C2 C7 1.378(3)
C2 C3 1.393(3)
C3 C4 1.384(3)
C4 C5 1.382(4)
C5 C6 1.375(4)
C6 C7 1.395(3)
C8 N3 1.280(3)
C8 O2 1.349(2)
C8 C9 1.465(3)
C9 C10 1.379(3)
C9 C14 1.398(3)
C10 C11 1.394(3)
C11 C12 1.380(3)
C12 C13 1.370(4)
C13 C14 1.381(3)
C15 C20 1.527(3)
C15 C16 1.529(3)
C15 C19 1.539(3)
C16 N4 1.463(3)
C16 C17 1.524(4)
C17 C18 1.518(4)
C18 C19 1.543(3)
C20 N2 1.515(3)
C20 C24 1.544(3)
C20 C21 1.554(3)
C21 C22 1.525(3)
C22 C23A 1.440(11)
C22 C23 1.532(4)
C23 C24 1.495(4)
C24 C23A 1.538(10)
C25 Si1 1.855(2)
N1 N2 1.470(2)
N2 Si1 2.0756(18)
N3 N4 1.412(2)
N4 Si1 1.7401(18)
O1 Si1 1.7303(16)
O2 Si1 1.7431(15)

loop_
_geom_torsion_atom_site_label_1
_geom_torsion_atom_site_label_2
_geom_torsion_atom_site_label_3
_geom_torsion_atom_site_label_4
_geom_torsion
N1 C1 C2 C7 150.7(2)
O1 C1 C2 C7 -30.1(3)
N1 C1 C2 C3 -30.2(3)
O1 C1 C2 C3 148.94(19)
C7 C2 C3 C4 -0.1(3)
C1 C2 C3 C4 -179.19(19)
C2 C3 C4 C5 -0.4(3)
C3 C4 C5 C6 0.3(4)
C4 C5 C6 C7 0.3(4)
C3 C2 C7 C6 0.7(3)
C1 C2 C7 C6 179.7(2)
C5 C6 C7 C2 -0.8(4)
N3 C8 C9 C10 -171.3(2)
O2 C8 C9 C10 8.9(3)
N3 C8 C9 C14 5.4(3)
O2 C8 C9 C14 -174.35(19)
C14 C9 C10 C11 -0.2(4)
C8 C9 C10 C11 176.6(2)
C9 C10 C11 C12 -0.4(4)
C10 C11 C12 C13 0.7(4)
C11 C12 C13 C14 -0.5(4)
C12 C13 C14 C9 -0.1(4)
C10 C9 C14 C13 0.4(3)
C8 C9 C14 C13 -176.4(2)
C20 C15 C16 N4 43.9(3)
C19 C15 C16 N4 -86.0(2)
C20 C15 C16 C17 165.6(2)
C19 C15 C16 C17 35.6(2)
N4 C16 C17 C18 84.9(3)
C15 C16 C17 C18 -36.4(3)
C16 C17 C18 C19 23.5(3)
C20 C15 C19 C18 -151.0(2)
C16 C15 C19 C18 -21.6(3)
C17 C18 C19 C15 -1.1(3)
C16 C15 C20 N2 -70.4(2)
C19 C15 C20 N2 54.4(2)
C16 C15 C20 C24 51.9(3)
C19 C15 C20 C24 176.6(2)
C16 C15 C20 C21 167.60(18)
C19 C15 C20 C21 -67.6(3)
N2 C20 C21 C22 129.3(2)
C15 C20 C21 C22 -111.3(2)
C24 C20 C21 C22 9.0(3)
C20 C21 C22 C23A -28.5(5)
C20 C21 C22 C23 14.2(3)
C23A C22 C23 C24 62.5(6)
C21 C22 C23 C24 -32.7(4)
C22 C23 C24 C23A -57.5(6)
C22 C23 C24 C20 38.5(3)
N2 C20 C24 C23 -150.0(2)
C15 C20 C24 C23 90.1(3)
C21 C20 C24 C23 -29.6(3)
N2 C20 C24 C23A -108.2(5)
C15 C20 C24 C23A 132.0(5)
C21 C20 C24 C23A 12.2(5)
C21 C22 C23A C24 36.4(7)
C23 C22 C23A C24 -60.6(6)
C23 C24 C23A C22 65.0(7)
C20 C24 C23A C22 -30.6(7)
O1 C1 N1 N2 -4.0(3)
C2 C1 N1 N2 175.05(17)
C1 N1 N2 C20 -126.81(18)
C1 N1 N2 Si1 7.04(18)
C15 C20 N2 N1 176.01(15)
C24 C20 N2 N1 53.6(2)
C21 C20 N2 N1 -62.4(2)
C15 C20 N2 Si1 48.9(2)
C24 C20 N2 Si1 -73.5(2)
C21 C20 N2 Si1 170.57(14)
O2 C8 N3 N4 1.1(3)
C9 C8 N3 N4 -178.65(18)
C8 N3 N4 C16 -174.08(19)
C8 N3 N4 Si1 2.0(2)
C17 C16 N4 N3 68.7(2)
C15 C16 N4 N3 -175.98(18)
C17 C16 N4 Si1 -106.0(2)
C15 C16 N4 Si1 9.3(3)
N1 C1 O1 Si1 -2.1(3)
C2 C1 O1 Si1 178.81(13)
N3 C8 O2 Si1 -3.7(2)
C9 C8 O2 Si1 176.09(15)
C1 O1 Si1 N4 88.56(16)
C1 O1 Si1 O2 173.88(14)
C1 O1 Si1 C25 -86.40(16)
C1 O1 Si1 N2 5.00(14)
N3 N4 Si1 O1 83.10(16)
C16 N4 Si1 O1 -102.3(2)
N3 N4 Si1 O2 -3.29(15)
C16 N4 Si1 O2 171.3(2)
N3 N4 Si1 C25 -102.48(17)
C16 N4 Si1 C25 72.1(3)
N3 N4 Si1 N2 161.78(15)
C16 N4 Si1 N2 -23.7(2)
C8 O2 Si1 O1 -125.14(14)
C8 O2 Si1 N4 3.75(14)
C8 O2 Si1 C25 125.29(15)
C8 O2 Si1 N2 -78.2(3)
N1 N2 Si1 O1 -6.63(12)
C20 N2 Si1 O1 120.60(16)
N1 N2 Si1 N4 -135.82(13)
C20 N2 Si1 N4 -8.59(17)
N1 N2 Si1 O2 -54.4(3)
C20 N2 Si1 O2 72.8(3)
N1 N2 Si1 C25 102.38(14)
C20 N2 Si1 C25 -130.39(17)
